data_7159032
loop_
_publ_author_name
'Giannoulis, Angeliki'
'Ackermann, Katrin'
'Bogdanov, Alexey'
'Cordes, David B.'
'Higgins, Catherine'
'Ward, Joshua'
'Slawin, Alexandra M. Z.'
'Taylor, James E.'
'Bode, Bela E.'

_publ_section_title
;
 Synthesis of mono-nitroxides and of bis-nitroxides with varying
 electronic through-bond communication.
;
_journal_issue 2
_journal_name_full 'Organic &amp; biomolecular chemistry'
_journal_page_first 375
_journal_page_last 385
_journal_paper_doi 10.1039/d2ob01863b
_journal_volume 21
_journal_year 2023
_chemical_absolute_configuration unk
_chemical_formula_moiety 'C9 H16 N O2'
_chemical_formula_sum 'C9 H16 N O2'
_chemical_formula_weight 170.23
_space_group_crystal_system monoclinic
_space_group_IT_number 4
_space_group_name_Hall 'P 2yb'
_space_group_name_H-M_alt 'P 1 21 1'
_atom_sites_solution_hydrogens mixed
_atom_sites_solution_primary direct
_audit_creation_date 2022-10-08
_audit_creation_method
;
Olex2 1.5
(compiled 2022.04.07 svn.rca3783a0 for OlexSys, GUI svn.r6498)
;
_audit_update_record
;
2022-10-10 deposited with the CCDC.	2022-12-08 downloaded from the CCDC.
;
_cell_angle_alpha 90
_cell_angle_beta 105.790(6)
_cell_angle_gamma 90
_cell_formula_units_Z 2
_cell_length_a 5.9143(13)
_cell_length_b 10.376(2)
_cell_length_c 7.9856(18)
_cell_measurement_reflns_used 1522
_cell_measurement_temperature 173
_cell_measurement_theta_max 25.30
_cell_measurement_theta_min 2.70
_cell_volume 471.56(17)
_computing_cell_refinement 'CrystalClear-SM Expert 2.1 b32 (Rigaku OD, 2014)'
_computing_data_collection 'CrystalClear-SM Expert 2.1 b32'
_computing_data_reduction 'CrystalClear-SM Expert 2.1 b32'
_computing_molecular_graphics 'Olex2 1.5 (Dolomanov et al., 2009)'
_computing_publication_material 'Olex2 1.5 (Dolomanov et al., 2009)'
_computing_structure_refinement 'SHELXL Version 2014/7 (Sheldrick, 2015)'
_computing_structure_solution 'SHELXT (Sheldrick, 2014)'
_diffrn_ambient_temperature 173
_diffrn_detector 'hybrid photon counting detector'
_diffrn_detector_area_resol_mean 5.814
_diffrn_measured_fraction_theta_full 0.996
_diffrn_measured_fraction_theta_max 0.993
_diffrn_measurement_device 'AFC10: Fixed \c 3 circle'
_diffrn_measurement_device_type 'Rigaku XtaLAB P200K'
_diffrn_measurement_method \w
_diffrn_measurement_specimen_support Loop
_diffrn_radiation_monochromator 'Rigaku Osmic Confocal Optical System'
_diffrn_radiation_probe x-ray
_diffrn_radiation_type 'Mo K\a'
_diffrn_radiation_wavelength 0.71073
_diffrn_reflns_av_R_equivalents 0.0553
_diffrn_reflns_av_unetI/netI 0.0509
_diffrn_reflns_Laue_measured_fraction_full 0.996
_diffrn_reflns_Laue_measured_fraction_max 0.993
_diffrn_reflns_limit_h_max 7
_diffrn_reflns_limit_h_min -7
_diffrn_reflns_limit_k_max 12
_diffrn_reflns_limit_k_min -12
_diffrn_reflns_limit_l_max 9
_diffrn_reflns_limit_l_min -9
_diffrn_reflns_number 5723
_diffrn_reflns_point_group_measured_fraction_full 0.987
_diffrn_reflns_point_group_measured_fraction_max 0.982
_diffrn_reflns_theta_full 25.242
_diffrn_reflns_theta_max 25.303
_diffrn_reflns_theta_min 2.651
_diffrn_source 'Rotating Anode'
_diffrn_source_current 66.0
_diffrn_source_power 2.97
_diffrn_source_type 'Rigaku FR-X'
_diffrn_source_voltage 45.0
_diffrn_standards_number 0
_exptl_absorpt_coefficient_mu 0.084
_exptl_absorpt_correction_T_max 0.997
_exptl_absorpt_correction_T_min 0.673
_exptl_absorpt_correction_type multi-scan
_exptl_absorpt_process_details 'REQAB (Rigaku, 1998)'
_exptl_crystal_colour yellow
_exptl_crystal_colour_primary yellow
_exptl_crystal_density_diffrn 1.199
_exptl_crystal_density_method 'not measured'
_exptl_crystal_description prism
_exptl_crystal_F_000 186
_exptl_crystal_recrystallization_method 'Re-crystallisation from solvent: Dichloromethane/hexane'
_exptl_crystal_size_max 0.21
_exptl_crystal_size_mid 0.1
_exptl_crystal_size_min 0.04
_refine_diff_density_max 0.188
_refine_diff_density_min -0.140
_refine_diff_density_rms 0.033
_refine_ls_abs_structure_details
;
 Flack x was found to be meaningless and was removed from the CIF.
;
_refine_ls_extinction_method none
_refine_ls_goodness_of_fit_ref 1.134
_refine_ls_hydrogen_treatment mixed
_refine_ls_matrix_type full
_refine_ls_number_parameters 117
_refine_ls_number_reflns 1700
_refine_ls_number_restraints 2
_refine_ls_restrained_S_all 1.134
_refine_ls_R_factor_all 0.0468
_refine_ls_R_factor_gt 0.0382
_refine_ls_shift/su_max 0.000
_refine_ls_shift/su_mean 0.000
_refine_ls_structure_factor_coef Fsqd
_refine_ls_weighting_details 'w = 1/[\s^2^(Fo^2^)+(0.0300P)^2^+0.0210P] where P=(Fo^2^+2Fc^2^)/3'
_refine_ls_weighting_scheme calc
_refine_ls_wR_factor_gt 0.0810
_refine_ls_wR_factor_ref 0.0857
_reflns_Friedel_coverage 0.864
_reflns_Friedel_fraction_full 0.977
_reflns_Friedel_fraction_max 0.969
_reflns_number_gt 1517
_reflns_number_total 1700
_reflns_threshold_expression 'I > 2\s(I)'
_cod_data_source_file d2ob01863b2.cif
_cod_data_source_block 10
_cod_depositor_comments
;
The following automatic conversions were performed:

data item '_diffrn_radiation_probe' value 'X-ray' was changed to
'x-ray' in accordance with the
/home/data/users/saulius/crontab/automatic-downloads/rss-feeds/RSC/lib/dictionaries/cif_core.dic
dictionary named 'cif_core.dic' version 2.4.2 last updated on
2011-04-26.

Automatic conversion script
Id: cif_fix_values 7556 2019-12-06 15:28:31Z antanas 

 Adding full bibliography for 7159031--7159038.cif.
;
_cod_original_sg_symbol_H-M P21
_cod_database_code 7159032
_shelx_shelxl_version_number 2018/3
_shelx_space_group_comment
;
The symmetry employed for this shelxl refinement is uniquely defined
by the following loop, which should always be used as a source of
symmetry information in preference to the above space-group names.
They are only intended as comments.
;
_shelx_estimated_absorpt_t_max 0.997
_shelx_estimated_absorpt_t_min 0.983
_olex2_refinement_description
;
1. Fixed Uiso
 At 1.2 times of:
  All C(H) groups, All C(H,H) groups, All C(H,H,H) groups
2. Restrained distances
 O10-H10
 0.98 with sigma of 0.02
3.a Secondary CH2 refined with riding coordinates:
 C10(H10A,H10B)
3.b Aromatic/amide H refined with riding coordinates:
 C4(H4)
3.c Idealised Me refined as rotating group:
 C6(H6A,H6B,H6C), C7(H7A,H7B,H7C), C8(H8A,H8B,H8C), C9(H9A,H9B,H9C)
;

loop_
_space_group_symop_operation_xyz
'x, y, z'
'-x, y+1/2, -z'

loop_
_atom_site_label
_atom_site_type_symbol
_atom_site_fract_x
_atom_site_fract_y
_atom_site_fract_z
_atom_site_U_iso_or_equiv
_atom_site_adp_type
_atom_site_occupancy
_atom_site_site_symmetry_order
_atom_site_calc_flag
_atom_site_refinement_flags_posn
_atom_site_refinement_flags_adp
_atom_site_refinement_flags_occupancy
_atom_site_disorder_assembly
_atom_site_disorder_group
O1 O 0.6698(3) 0.4203(2) 0.9374(2) 0.0429(5) Uani 1 1 d . . . . .
O10 O 0.8217(3) 0.4221(2) 0.2974(2) 0.0447(5) Uani 1 1 d D . . . .
H10 H 0.776(6) 0.428(4) 0.174(3) 0.091(13) Uiso 1 1 d D . . . .
N1 N 0.7267(3) 0.4796(2) 0.8147(3) 0.0302(5) Uani 1 1 d . . . . .
C2 C 0.6513(4) 0.4321(2) 0.6330(3) 0.0271(6) Uani 1 1 d . . . . .
C3 C 0.7628(4) 0.5334(2) 0.5458(3) 0.0284(6) Uani 1 1 d . . . . .
C4 C 0.8756(4) 0.6214(2) 0.6560(3) 0.0300(6) Uani 1 1 d . . . . .
H4 H 0.956211 0.691833 0.622437 0.036 Uiso 1 1 calc R U . . .
C5 C 0.8648(4) 0.6001(2) 0.8396(3) 0.0304(6) Uani 1 1 d . . . . .
C6 C 0.7481(5) 0.2970(2) 0.6274(4) 0.0367(7) Uani 1 1 d . . . . .
H6A H 0.920093 0.299415 0.666725 0.044 Uiso 1 1 calc R U . . .
H6B H 0.698019 0.264133 0.507903 0.044 Uiso 1 1 calc R U . . .
H6C H 0.688530 0.240287 0.703868 0.044 Uiso 1 1 calc R U . . .
C7 C 0.3847(4) 0.4325(3) 0.5688(4) 0.0410(7) Uani 1 1 d . . . . .
H7A H 0.320358 0.374069 0.640654 0.049 Uiso 1 1 calc R U . . .
H7B H 0.335657 0.403784 0.447392 0.049 Uiso 1 1 calc R U . . .
H7C H 0.326133 0.519994 0.577060 0.049 Uiso 1 1 calc R U . . .
C8 C 0.7348(5) 0.7067(3) 0.9047(4) 0.0407(7) Uani 1 1 d . . . . .
H8A H 0.709496 0.681316 1.016427 0.049 Uiso 1 1 calc R U . . .
H8B H 0.582803 0.721679 0.819845 0.049 Uiso 1 1 calc R U . . .
H8C H 0.828278 0.786012 0.919995 0.049 Uiso 1 1 calc R U . . .
C9 C 1.1067(4) 0.5765(3) 0.9656(3) 0.0382(7) Uani 1 1 d . . . . .
H9A H 1.187800 0.508603 0.919139 0.046 Uiso 1 1 calc R U . . .
H9B H 1.088135 0.549584 1.078722 0.046 Uiso 1 1 calc R U . . .
H9C H 1.199178 0.656061 0.979619 0.046 Uiso 1 1 calc R U . . .
C10 C 0.7296(5) 0.5352(3) 0.3533(3) 0.0347(6) Uani 1 1 d . . . . .
H10A H 0.559987 0.542020 0.293100 0.042 Uiso 1 1 calc R U . . .
H10B H 0.809466 0.611607 0.321861 0.042 Uiso 1 1 calc R U . . .

loop_
_atom_site_aniso_label
_atom_site_aniso_U_11
_atom_site_aniso_U_22
_atom_site_aniso_U_33
_atom_site_aniso_U_23
_atom_site_aniso_U_13
_atom_site_aniso_U_12
O1 0.0634(12) 0.0427(11) 0.0259(10) 0.0006(9) 0.0176(8) -0.0138(10)
O10 0.0622(12) 0.0484(12) 0.0250(10) -0.0021(10) 0.0144(9) 0.0158(10)
N1 0.0408(12) 0.0303(11) 0.0209(11) 0.0015(9) 0.0111(9) -0.0066(9)
C2 0.0319(13) 0.0273(13) 0.0221(12) 0.0007(11) 0.0074(9) -0.0023(10)
C3 0.0317(13) 0.0280(13) 0.0261(13) 0.0010(11) 0.0090(10) 0.0044(11)
C4 0.0338(13) 0.0267(13) 0.0311(14) 0.0030(11) 0.0117(11) -0.0008(11)
C5 0.0377(14) 0.0272(14) 0.0262(14) -0.0027(10) 0.0086(11) -0.0032(10)
C6 0.0497(17) 0.0275(14) 0.0344(16) 0.0016(12) 0.0138(12) -0.0010(11)
C7 0.0377(15) 0.0425(16) 0.0416(16) -0.0026(13) 0.0089(12) -0.0051(12)
C8 0.0529(17) 0.0380(16) 0.0329(16) -0.0014(13) 0.0146(13) 0.0006(13)
C9 0.0418(15) 0.0398(16) 0.0297(15) -0.0025(12) 0.0043(11) -0.0065(12)
C10 0.0463(15) 0.0321(14) 0.0268(13) 0.0035(12) 0.0118(11) 0.0016(12)

loop_
_atom_type_symbol
_atom_type_description
_atom_type_scat_dispersion_real
_atom_type_scat_dispersion_imag
_atom_type_scat_source
C C 0.0033 0.0016 'International Tables Vol C Tables 4.2.6.8 and 6.1.1.4'
H H 0.0000 0.0000 'International Tables Vol C Tables 4.2.6.8 and 6.1.1.4'
N N 0.0061 0.0033 'International Tables Vol C Tables 4.2.6.8 and 6.1.1.4'
O O 0.0106 0.0060 'International Tables Vol C Tables 4.2.6.8 and 6.1.1.4'

loop_
_geom_angle_atom_site_label_1
_geom_angle_atom_site_label_2
_geom_angle_atom_site_label_3
_geom_angle
_geom_angle_site_symmetry_1
_geom_angle_site_symmetry_3
_geom_angle_publ_flag
C10 O10 H10 104(3) . . ?
O1 N1 C2 121.25(19) . . ?
O1 N1 C5 123.8(2) . . ?
C5 N1 C2 114.93(19) . . ?
N1 C2 C3 99.63(18) . . ?
N1 C2 C6 108.7(2) . . ?
N1 C2 C7 109.73(19) . . ?
C3 C2 C6 114.4(2) . . ?
C3 C2 C7 112.7(2) . . ?
C6 C2 C7 110.9(2) . . ?
C4 C3 C2 112.4(2) . . ?
C4 C3 C10 125.4(2) . . ?
C10 C3 C2 122.1(2) . . ?
C3 C4 H4 123.1 . . ?
C3 C4 C5 113.7(2) . . ?
C5 C4 H4 123.1 . . ?
N1 C5 C4 99.33(19) . . ?
N1 C5 C8 110.49(19) . . ?
N1 C5 C9 109.7(2) . . ?
C4 C5 C8 112.8(2) . . ?
C4 C5 C9 112.7(2) . . ?
C8 C5 C9 111.2(2) . . ?
C2 C6 H6A 109.5 . . ?
C2 C6 H6B 109.5 . . ?
C2 C6 H6C 109.5 . . ?
H6A C6 H6B 109.5 . . ?
H6A C6 H6C 109.5 . . ?
H6B C6 H6C 109.5 . . ?
C2 C7 H7A 109.5 . . ?
C2 C7 H7B 109.5 . . ?
C2 C7 H7C 109.5 . . ?
H7A C7 H7B 109.5 . . ?
H7A C7 H7C 109.5 . . ?
H7B C7 H7C 109.5 . . ?
C5 C8 H8A 109.5 . . ?
C5 C8 H8B 109.5 . . ?
C5 C8 H8C 109.5 . . ?
H8A C8 H8B 109.5 . . ?
H8A C8 H8C 109.5 . . ?
H8B C8 H8C 109.5 . . ?
C5 C9 H9A 109.5 . . ?
C5 C9 H9B 109.5 . . ?
C5 C9 H9C 109.5 . . ?
H9A C9 H9B 109.5 . . ?
H9A C9 H9C 109.5 . . ?
H9B C9 H9C 109.5 . . ?
O10 C10 C3 111.1(2) . . ?
O10 C10 H10A 109.4 . . ?
O10 C10 H10B 109.4 . . ?
C3 C10 H10A 109.4 . . ?
C3 C10 H10B 109.4 . . ?
H10A C10 H10B 108.0 . . ?

loop_
_geom_bond_atom_site_label_1
_geom_bond_atom_site_label_2
_geom_bond_distance
_geom_bond_site_symmetry_2
_geom_bond_publ_flag
O1 N1 1.277(3) . ?
O10 H10 0.95(2) . ?
O10 C10 1.415(3) . ?
N1 C2 1.481(3) . ?
N1 C5 1.477(3) . ?
C2 C3 1.508(3) . ?
C2 C6 1.519(4) . ?
C2 C7 1.520(3) . ?
C3 C4 1.317(3) . ?
C3 C10 1.496(3) . ?
C4 H4 0.9500 . ?
C4 C5 1.501(3) . ?
C5 C8 1.517(3) . ?
C5 C9 1.528(3) . ?
C6 H6A 0.9800 . ?
C6 H6B 0.9800 . ?
C6 H6C 0.9800 . ?
C7 H7A 0.9800 . ?
C7 H7B 0.9800 . ?
C7 H7C 0.9800 . ?
C8 H8A 0.9800 . ?
C8 H8B 0.9800 . ?
C8 H8C 0.9800 . ?
C9 H9A 0.9800 . ?
C9 H9B 0.9800 . ?
C9 H9C 0.9800 . ?
C10 H10A 0.9900 . ?
C10 H10B 0.9900 . ?

loop_
_geom_hbond_atom_site_label_D
_geom_hbond_atom_site_label_H
_geom_hbond_atom_site_label_A
_geom_hbond_distance_DH
_geom_hbond_distance_HA
_geom_hbond_distance_DA
_geom_hbond_angle_DHA
_geom_hbond_site_symmetry_A
_geom_hbond_publ_flag
O10 H10 O1 0.95(2) 1.83(3) 2.769(3) 173(4) 1_554 yes

loop_
_geom_torsion_atom_site_label_1
_geom_torsion_atom_site_label_2
_geom_torsion_atom_site_label_3
_geom_torsion_atom_site_label_4
_geom_torsion
_geom_torsion_site_symmetry_1
_geom_torsion_site_symmetry_2
_geom_torsion_site_symmetry_3
_geom_torsion_site_symmetry_4
_geom_torsion_publ_flag
O1 N1 C2 C3 -179.7(2) . . . . ?
O1 N1 C2 C6 -59.7(3) . . . . ?
O1 N1 C2 C7 61.8(3) . . . . ?
O1 N1 C5 C4 179.7(2) . . . . ?
O1 N1 C5 C8 -61.6(3) . . . . ?
O1 N1 C5 C9 61.4(3) . . . . ?
N1 C2 C3 C4 -0.8(2) . . . . ?
N1 C2 C3 C10 -176.6(2) . . . . ?
C2 N1 C5 C4 -1.8(2) . . . . ?
C2 N1 C5 C8 117.0(2) . . . . ?
C2 N1 C5 C9 -120.1(2) . . . . ?
C2 C3 C4 C5 -0.3(3) . . . . ?
C2 C3 C10 O10 -62.2(3) . . . . ?
C3 C4 C5 N1 1.2(3) . . . . ?
C3 C4 C5 C8 -115.8(2) . . . . ?
C3 C4 C5 C9 117.2(2) . . . . ?
C4 C3 C10 O10 122.5(3) . . . . ?
C5 N1 C2 C3 1.6(2) . . . . ?
C5 N1 C2 C6 121.7(2) . . . . ?
C5 N1 C2 C7 -116.8(2) . . . . ?
C6 C2 C3 C4 -116.5(2) . . . . ?
C6 C2 C3 C10 67.6(3) . . . . ?
C7 C2 C3 C4 115.5(2) . . . . ?
C7 C2 C3 C10 -60.4(3) . . . . ?
C10 C3 C4 C5 175.4(2) . . . . ?
